data_1537228
loop_
_publ_author_name
'Ganguly, J.'
'Ghose, S.'

_publ_section_title
;
 Aluminous orthopyroxene: Order-disorder, thermodynamic properties, and
 petrologic implications
;
_journal_name_full 'Contributions to Mineralogy and Petrology (23,1969-)'
_journal_page_first 375
_journal_page_last 385
_journal_volume 69
_journal_year 1979
_chemical_formula_sum 'Al0.06 Fe0.096 Mg0.854 O3 Si0.97'
_chemical_name_systematic '(Mg0.854 Fe0.096 Al0.03) (Al0.03 Si0.97 O3)'
_space_group_IT_number 61
_symmetry_space_group_name_Hall '-P 2ac 2ab'
_symmetry_space_group_name_H-M 'P b c a'
_cell_angle_alpha 90
_cell_angle_beta 90
_cell_angle_gamma 90
_cell_formula_units_Z 16
_cell_length_a 18.2248
_cell_length_b 8.7822
_cell_length_c 5.1927
_cell_volume 831.112
_citation_journal_id_ASTM CMPEAP
_cod_data_source_file Ganguly_CMPEAP_1979_328.cif
_cod_data_source_block Al0.06Fe0.096Mg0.854O3Si0.97
_cod_original_cell_volume 831.1116
_cod_database_code 1537228

loop_
_symmetry_equiv_pos_as_xyz
x,y,z
-x+1/2,-y,z+1/2
x+1/2,-y+1/2,-z
-x,y+1/2,-z+1/2
-x,-y,-z
x-1/2,y,-z-1/2
-x-1/2,y-1/2,z
x,-y-1/2,z-1/2

loop_
_atom_site_label
_atom_site_type_symbol
_atom_site_fract_x
_atom_site_fract_y
_atom_site_fract_z
_atom_site_occupancy
_atom_site_U_iso_or_equiv
Mg2 Mg+2 0.37902 0.48237 0.35673 0.806 0.0
Si1 Si+4 0.27127 0.34191 0.04582 1 0.0
Al2 Al+3 0.47338 0.33722 0.80366 0.06 0.0
Fe1 Fe+2 0.37601 0.65401 0.86371 0.027 0.0
Fe2 Fe+2 0.37902 0.48237 0.35673 0.165 0.0
Si2 Si+4 0.47338 0.33722 0.80366 0.94 0.0
O5 O-2 0.3025 0.2244 -0.1752 1 0.0
O1 O-2 0.1823 0.3388 0.0339 1 0.0
O6 O-2 0.4466 0.1934 0.6085 1 0.0
O2 O-2 0.5633 0.3374 0.8076 1 0.0
Al1 Al+3 0.37601 0.65401 0.86371 0.059 0.0
O3 O-2 0.3109 0.5038 0.0411 1 0.0
O4 O-2 0.4331 0.4853 0.6907 1 0.0
Mg1 Mg+2 0.37601 0.65401 0.86371 0.902 0.0
